data_7045138
loop_
_publ_author_name
'Flowers, S. E.'
'Johnson, M. C.'
'Pitre, B. Z.'
'Cossairt, B. M.'

_publ_section_title
;
 Synthetic routes to a coordinatively unsaturated ruthenium complex
 supported by a tripodal, protic bis(N-heterocyclic carbene) phosphine
 ligand.
;
_journal_issue 4
_journal_name_full 'Dalton transactions (Cambridge, England : 2003)'
_journal_page_first 1276
_journal_page_last 1283
_journal_paper_doi 10.1039/c7dt04333c
_journal_volume 47
_journal_year 2018
_chemical_compound_source 'synthesis as described'
_chemical_formula_moiety 'C66 H92 Cl4 N8 O5 P2 Ru2 S5'
_chemical_formula_sum 'C66 H92 Cl4 N8 O5 P2 Ru2 S5'
_chemical_formula_weight 1643.66
_chemical_name_common sef3_24
_chemical_name_systematic
;
 sef3_24a_0m
;
_chemical_properties_physical Air-sensitive
_space_group_IT_number 13
_space_group_name_Hall '-P 2yac'
_space_group_name_H-M_alt 'P 1 2/n 1'
_symmetry_cell_setting monoclinic
_symmetry_Int_Tables_number 13
_symmetry_space_group_name_Hall '-P 2yac'
_symmetry_space_group_name_H-M 'P 1 2/n 1'
_atom_sites_solution_hydrogens geom
_atom_sites_solution_primary direct
_atom_sites_solution_secondary difmap
_audit_conform_dict_location ftp://ftp.iucr.org/pub/cif_core.dic
_audit_conform_dict_name cif_core.dic
_audit_conform_dict_version 2.4
_audit_creation_date 2017-08-24T15:15:45-00:00
_audit_creation_method 'WinGX routine CIF_UPDATE'
_audit_update_record
;
2017-08-26 deposited with the CCDC.
2017-12-20 downloaded from the CCDC.
;
_cell_angle_alpha 90.000(5)
_cell_angle_beta 95.679(5)
_cell_angle_gamma 90.000(5)
_cell_formula_units_Z 2
_cell_length_a 13.445(5)
_cell_length_b 10.038(5)
_cell_length_c 27.511(5)
_cell_measurement_reflns_used 7838
_cell_measurement_temperature 100(2)
_cell_measurement_theta_max 20
_cell_measurement_theta_min 3
_cell_measurement_wavelength 0.71073
_cell_volume 3695(2)
_computing_cell_refinement 'SAINT (Bruker, 2007)'
_computing_data_collection 'APEX2 (Bruker, 2007)'
_computing_data_reduction 'SAINT (Bruker, 2007)'
_computing_molecular_graphics 'Ortep-3 for Windows (Farrugia, 1997)'
_computing_publication_material 'WinGX publication routines (Farrugia, 1999)'
_computing_structure_refinement 'SHELXL-97 (Sheldrick, 2008)'
_computing_structure_solution 'SHELXS97 (Sheldrick, 1997)'
_diffrn_ambient_temperature 100(2)
_diffrn_measured_fraction_theta_full 0.995
_diffrn_measured_fraction_theta_max 0.899
_diffrn_measurement_device_type 'Bruker APEXII CCD area-detector'
_diffrn_measurement_method '\f and \w scans'
_diffrn_radiation_monochromator graphite
_diffrn_radiation_probe x-ray
_diffrn_radiation_type MoK\a
_diffrn_radiation_wavelength 0.71073
_diffrn_reflns_av_R_equivalents 0.1776
_diffrn_reflns_av_unetI/netI 0.1828
_diffrn_reflns_limit_h_max 17
_diffrn_reflns_limit_h_min -16
_diffrn_reflns_limit_k_max 12
_diffrn_reflns_limit_k_min -12
_diffrn_reflns_limit_l_max 33
_diffrn_reflns_limit_l_min -33
_diffrn_reflns_number 49234
_diffrn_reflns_theta_full 25
_diffrn_reflns_theta_max 27.75
_diffrn_reflns_theta_min 1.49
_diffrn_source 'fine-focus sealed tube'
_exptl_absorpt_coefficient_mu 0.791
_exptl_absorpt_correction_T_max 0.9615
_exptl_absorpt_correction_T_min 0.9216
_exptl_absorpt_correction_type multi-scan
_exptl_absorpt_process_details '(SADABS; Bruker, 2007)'
_exptl_crystal_colour colourless
_exptl_crystal_density_diffrn 1.477
_exptl_crystal_density_method 'not measured'
_exptl_crystal_description prism
_exptl_crystal_F_000 1700
_exptl_crystal_size_max 0.11
_exptl_crystal_size_mid 0.09
_exptl_crystal_size_min 0.05
_refine_diff_density_max 1.321
_refine_diff_density_min -2.114
_refine_diff_density_rms 0.203
_refine_ls_extinction_method none
_refine_ls_goodness_of_fit_ref 0.968
_refine_ls_hydrogen_treatment mixed
_refine_ls_matrix_type full
_refine_ls_number_parameters 429
_refine_ls_number_reflns 7838
_refine_ls_number_restraints 0
_refine_ls_restrained_S_all 0.968
_refine_ls_R_factor_all 0.1762
_refine_ls_R_factor_gt 0.0666
_refine_ls_shift/su_max 0.002
_refine_ls_shift/su_mean 0
_refine_ls_structure_factor_coef Fsqd
_refine_ls_weighting_details 'calc w=1/[\s^2^(Fo^2^)+(0.0891P)^2^+0.0000P] where P=(Fo^2^+2Fc^2^)/3'
_refine_ls_weighting_scheme calc
_refine_ls_wR_factor_gt 0.142
_refine_ls_wR_factor_ref 0.1904
_reflns_number_gt 3894
_reflns_number_total 7838
_reflns_threshold_expression >2\s(I)
_cod_data_source_file c7dt04333c2.cif
_cod_data_source_block sef3_24a_0m
_cod_depositor_comments 'Adding full bibliography for 7045138--7045140.cif.'
_cod_database_code 7045138

loop_
_symmetry_equiv_pos_as_xyz
'x, y, z'
'-x+1/2, y, -z+1/2'
'-x, -y, -z'
'x-1/2, -y, z-1/2'

loop_
_atom_site_label
_atom_site_type_symbol
_atom_site_fract_x
_atom_site_fract_y
_atom_site_fract_z
_atom_site_U_iso_or_equiv
_atom_site_adp_type
_atom_site_occupancy
_atom_site_symmetry_multiplicity
_atom_site_calc_flag
_atom_site_refinement_flags
C1 C 0.4697(5) 0.3230(6) 0.6793(3) 0.0207(16) Uani 1 1 d .
C2 C 0.5445(6) 0.4949(7) 0.7220(3) 0.0264(18) Uani 1 1 d .
C3 C 0.6016(6) 0.6051(7) 0.7380(3) 0.0305(19) Uani 1 1 d .
H3A H 0.6387 0.6542 0.7164 0.037 Uiso 1 1 calc R
C4 C 0.6019(6) 0.6405(8) 0.7873(3) 0.033(2) Uani 1 1 d .
C5 C 0.5489(6) 0.5652(8) 0.8199(3) 0.034(2) Uani 1 1 d .
C6 C 0.4935(6) 0.4539(8) 0.8037(3) 0.033(2) Uani 1 1 d .
H6 H 0.4582 0.4022 0.8253 0.04 Uiso 1 1 calc R
C7 C 0.4920(6) 0.4215(7) 0.7541(3) 0.0297(19) Uani 1 1 d .
C8 C 0.6590(7) 0.7623(8) 0.8062(3) 0.047(3) Uani 1 1 d .
H8A H 0.6926 0.8024 0.7797 0.07 Uiso 1 1 calc R
H8B H 0.709 0.7367 0.8329 0.07 Uiso 1 1 calc R
H8C H 0.6126 0.827 0.8182 0.07 Uiso 1 1 calc R
C9 C 0.5532(7) 0.6008(9) 0.8735(3) 0.045(2) Uani 1 1 d .
H9A H 0.5123 0.5379 0.8901 0.068 Uiso 1 1 calc R
H9B H 0.5275 0.6914 0.8769 0.068 Uiso 1 1 calc R
H9C H 0.6226 0.5963 0.8882 0.068 Uiso 1 1 calc R
C10 C 0.3846(6) 0.2166(8) 0.7465(3) 0.037(2) Uani 1 1 d .
H10A H 0.3168 0.2176 0.7288 0.045 Uiso 1 1 calc R
H10B H 0.3782 0.2354 0.7814 0.045 Uiso 1 1 calc R
C11 C 0.4322(6) 0.0786(8) 0.7415(3) 0.036(2) Uani 1 1 d .
H11A H 0.3935 0.0116 0.7582 0.043 Uiso 1 1 calc R
H11B H 0.5011 0.0797 0.758 0.043 Uiso 1 1 calc R
C12 C 0.5606(5) 0.1684(6) 0.6058(2) 0.0171(15) Uani 1 1 d .
C13 C 0.7120(5) 0.2214(6) 0.5807(3) 0.0194(16) Uani 1 1 d .
C14 C 0.7957(5) 0.2853(7) 0.5660(3) 0.0266(18) Uani 1 1 d .
H14 H 0.7935 0.3771 0.5576 0.032 Uiso 1 1 calc R
C15 C 0.8830(5) 0.2112(7) 0.5639(3) 0.0238(17) Uani 1 1 d .
C16 C 0.8868(5) 0.0769(7) 0.5782(3) 0.0266(18) Uani 1 1 d .
C17 C 0.8013(5) 0.0159(7) 0.5936(3) 0.0219(17) Uani 1 1 d .
H17 H 0.8032 -0.0752 0.6031 0.026 Uiso 1 1 calc R
C18 C 0.7153(5) 0.0881(6) 0.5950(3) 0.0195(16) Uani 1 1 d .
C19 C 0.9743(6) 0.2777(8) 0.5474(3) 0.036(2) Uani 1 1 d .
H19A H 1.028 0.277 0.5742 0.054 Uiso 1 1 calc R
H19B H 0.9582 0.3699 0.5379 0.054 Uiso 1 1 calc R
H19C H 0.9961 0.2293 0.5194 0.054 Uiso 1 1 calc R
C20 C 0.9809(5) -0.0005(7) 0.5778(3) 0.033(2) Uani 1 1 d .
H20A H 1.0027 0.0007 0.5448 0.049 Uiso 1 1 calc R
H20B H 0.9693 -0.0927 0.5875 0.049 Uiso 1 1 calc R
H20C H 1.0328 0.0395 0.6007 0.049 Uiso 1 1 calc R
C21 C 0.5952(6) -0.0706(7) 0.6292(3) 0.0273(18) Uani 1 1 d .
H21A H 0.6545 -0.1296 0.632 0.033 Uiso 1 1 calc R
H21B H 0.5425 -0.1133 0.6068 0.033 Uiso 1 1 calc R
C22 C 0.5575(6) -0.0523(8) 0.6800(3) 0.035(2) Uani 1 1 d .
H22A H 0.6065 0.0017 0.7008 0.042 Uiso 1 1 calc R
H22B H 0.5528 -0.1406 0.6957 0.042 Uiso 1 1 calc R
C23 C 0.3466(6) -0.1068(7) 0.6728(3) 0.0255(17) Uani 1 1 d .
C24 C 0.2455(6) -0.0771(7) 0.6719(3) 0.0300(19) Uani 1 1 d .
H24 H 0.2251 0.0134 0.6689 0.036 Uiso 1 1 calc R
C25 C 0.1732(6) -0.1743(8) 0.6752(3) 0.036(2) Uani 1 1 d .
H25 H 0.1046 -0.151 0.6746 0.043 Uiso 1 1 calc R
C26 C 0.2036(6) -0.3072(8) 0.6793(3) 0.036(2) Uani 1 1 d .
H26 H 0.1556 -0.3754 0.6824 0.044 Uiso 1 1 calc R
C27 C 0.3005(6) -0.3385(7) 0.6789(3) 0.034(2) Uani 1 1 d .
H27 H 0.3201 -0.4294 0.6806 0.041 Uiso 1 1 calc R
C28 C 0.3725(6) -0.2405(7) 0.6760(3) 0.035(2) Uani 1 1 d .
H28 H 0.4407 -0.2655 0.6763 0.042 Uiso 1 1 calc R
C29 C 0.3965(6) 0.1351(7) 0.5006(3) 0.0301(19) Uani 1 1 d .
H29A H 0.4691 0.1475 0.5021 0.045 Uiso 1 1 calc R
H29B H 0.3632 0.2215 0.4956 0.045 Uiso 1 1 calc R
H29C H 0.3746 0.0754 0.4735 0.045 Uiso 1 1 calc R
C30 C 0.2331(6) 0.0531(9) 0.5439(3) 0.041(2) Uani 1 1 d .
H30A H 0.2169 0.0023 0.5137 0.061 Uiso 1 1 calc R
H30B H 0.205 0.1429 0.5399 0.061 Uiso 1 1 calc R
H30C H 0.2049 0.0082 0.571 0.061 Uiso 1 1 calc R
C31 C 0.2441(6) 0.4683(8) 0.5373(3) 0.043(2) Uani 1 1 d .
H31A H 0.2583 0.4445 0.5041 0.065 Uiso 1 1 calc R
H31B H 0.2048 0.5506 0.5362 0.065 Uiso 1 1 calc R
H31C H 0.2062 0.3963 0.5509 0.065 Uiso 1 1 calc R
C32 C 0.4139(6) 0.6058(7) 0.5347(3) 0.039(2) Uani 1 1 d .
H32A H 0.4811 0.6301 0.5491 0.058 Uiso 1 1 calc R
H32B H 0.3726 0.6861 0.5303 0.058 Uiso 1 1 calc R
H32C H 0.4183 0.5629 0.503 0.058 Uiso 1 1 calc R
N1 N 0.5295(4) 0.4322(5) 0.6766(2) 0.0220(14) Uani 1 1 d .
H1 H 0.5549 0.4592 0.6501 0.026 Uiso 1 1 calc R
N2 N 0.4459(5) 0.3185(6) 0.7267(2) 0.0280(15) Uani 1 1 d .
N3 N 0.6172(4) 0.2654(5) 0.5878(2) 0.0203(14) Uani 1 1 d .
H3 H 0.5959 0.3471 0.5814 0.024 Uiso 1 1 calc R
N4 N 0.6216(4) 0.0588(5) 0.6093(2) 0.0207(14) Uani 1 1 d .
P1 P 0.43609(15) 0.02878(18) 0.67665(7) 0.0245(5) Uani 1 1 d .
Cl1 Cl 0.24672(14) 0.26591(17) 0.63790(7) 0.0260(4) Uani 1 1 d .
Cl2 Cl 0.65415(14) 0.57895(17) 0.59845(7) 0.0304(5) Uani 1 1 d .
Ru1 Ru 0.42066(4) 0.19849(5) 0.62290(2) 0.01912(18) Uani 1 1 d .
O1 O 0.3996(4) -0.0768(4) 0.5559(2) 0.0342(14) Uani 1 1 d .
O2 O 0.4193(3) 0.3667(4) 0.56994(17) 0.0228(11) Uani 1 1 d .
S1 S 0.36521(13) 0.06387(17) 0.55662(7) 0.0214(4) Uani 1 1 d .
S2 S 0.35867(15) 0.49277(18) 0.57462(7) 0.0301(5) Uani 1 1 d .
O3 O 0.75 0.0709(7) 0.75 0.062(3) Uani 1 2 d S
S3 S 0.6996(3) 0.2104(4) 0.74476(15) 0.0298(9) Uani 0.5 1 d P
C33 C 0.7739(7) 0.2947(9) 0.7029(3) 0.048(2) Uani 1 1 d .
H33A H 0.8446 0.2896 0.7153 0.071 Uiso 1 1 calc R
H33B H 0.7534 0.3883 0.7 0.071 Uiso 1 1 calc R
H33C H 0.7638 0.2519 0.6708 0.071 Uiso 1 1 calc R

loop_
_atom_site_aniso_label
_atom_site_aniso_U_11
_atom_site_aniso_U_22
_atom_site_aniso_U_33
_atom_site_aniso_U_23
_atom_site_aniso_U_13
_atom_site_aniso_U_12
C1 0.022(4) 0.024(4) 0.014(4) 0.000(3) -0.006(3) -0.001(3)
C2 0.025(4) 0.025(4) 0.029(5) -0.003(4) -0.003(4) 0.011(3)
C3 0.023(4) 0.024(4) 0.040(5) -0.005(4) -0.017(4) 0.004(3)
C4 0.030(5) 0.030(4) 0.036(6) -0.012(4) -0.018(4) 0.015(4)
C5 0.035(5) 0.040(5) 0.025(5) -0.018(4) -0.013(4) 0.022(4)
C6 0.035(5) 0.042(5) 0.020(5) -0.008(4) -0.005(4) 0.019(4)
C7 0.022(4) 0.034(4) 0.032(5) -0.013(4) -0.005(4) 0.003(3)
C8 0.051(6) 0.024(4) 0.058(6) -0.015(4) -0.033(5) 0.012(4)
C9 0.054(6) 0.047(5) 0.031(5) -0.019(4) -0.013(5) 0.012(4)
C10 0.024(4) 0.055(5) 0.034(5) -0.006(4) 0.011(4) -0.009(4)
C11 0.039(5) 0.041(5) 0.027(5) 0.013(4) 0.003(4) -0.009(4)
C12 0.021(4) 0.022(4) 0.007(4) -0.001(3) -0.006(3) -0.004(3)
C13 0.016(4) 0.020(4) 0.023(4) 0.001(3) 0.002(3) -0.001(3)
C14 0.023(4) 0.024(4) 0.033(5) 0.007(3) 0.001(4) -0.003(3)
C15 0.022(4) 0.029(4) 0.021(4) -0.003(3) 0.004(3) -0.002(3)
C16 0.020(4) 0.029(4) 0.030(5) 0.004(3) -0.002(4) 0.005(3)
C17 0.021(4) 0.019(3) 0.025(4) 0.003(3) -0.002(3) 0.003(3)
C18 0.015(4) 0.022(4) 0.021(4) 0.000(3) 0.002(3) 0.000(3)
C19 0.023(4) 0.040(5) 0.047(6) 0.011(4) 0.006(4) 0.003(4)
C20 0.014(4) 0.036(4) 0.048(6) 0.010(4) 0.002(4) 0.001(3)
C21 0.029(4) 0.019(4) 0.034(5) 0.013(3) 0.002(4) 0.001(3)
C22 0.025(5) 0.035(4) 0.045(6) 0.017(4) 0.005(4) -0.006(4)
C23 0.027(4) 0.029(4) 0.020(4) 0.004(3) 0.002(4) 0.006(3)
C24 0.025(4) 0.024(4) 0.042(5) 0.002(4) 0.009(4) -0.002(3)
C25 0.023(4) 0.036(5) 0.049(6) -0.003(4) 0.003(4) 0.000(4)
C26 0.035(5) 0.027(4) 0.047(6) -0.001(4) 0.008(4) -0.013(4)
C27 0.035(5) 0.021(4) 0.046(6) 0.002(4) 0.003(4) -0.002(3)
C28 0.031(5) 0.026(4) 0.049(6) 0.006(4) 0.009(4) 0.005(3)
C29 0.043(5) 0.024(4) 0.024(5) 0.000(3) 0.004(4) 0.001(4)
C30 0.023(5) 0.059(6) 0.040(6) -0.009(4) 0.006(4) -0.004(4)
C31 0.030(5) 0.041(5) 0.058(6) 0.011(4) -0.001(5) -0.002(4)
C32 0.039(5) 0.019(4) 0.057(6) 0.008(4) -0.001(4) 0.000(4)
N1 0.022(3) 0.023(3) 0.022(4) -0.003(3) 0.006(3) 0.001(3)
N2 0.031(4) 0.035(4) 0.017(4) -0.004(3) -0.002(3) 0.005(3)
N3 0.018(3) 0.017(3) 0.025(4) 0.004(3) -0.001(3) 0.004(2)
N4 0.021(3) 0.014(3) 0.027(4) 0.006(3) 0.001(3) 0.000(2)
P1 0.0250(11) 0.0253(10) 0.0231(12) 0.0057(8) 0.0021(9) -0.0015(8)
Cl1 0.0232(10) 0.0275(9) 0.0276(11) 0.0002(8) 0.0042(8) 0.0024(7)
Cl2 0.0319(11) 0.0192(9) 0.0389(13) 0.0003(8) -0.0031(9) -0.0031(8)
Ru1 0.0186(3) 0.0183(3) 0.0202(4) 0.0001(3) 0.0010(2) 0.0002(2)
O1 0.046(4) 0.013(2) 0.044(4) -0.004(2) 0.006(3) -0.001(2)
O2 0.025(3) 0.013(2) 0.030(3) 0.004(2) 0.001(2) 0.005(2)
S1 0.0201(10) 0.0220(9) 0.0220(11) -0.0023(8) 0.0014(8) -0.0023(7)
S2 0.0343(12) 0.0239(9) 0.0317(12) 0.0008(9) 0.0010(10) 0.0091(9)
O3 0.075(7) 0.017(4) 0.084(7) 0 -0.044(6) 0
S3 0.026(2) 0.0245(19) 0.037(3) 0.0008(18) -0.0068(19) -0.0010(16)
C33 0.044(6) 0.057(6) 0.043(6) -0.014(5) 0.007(5) -0.016(5)

loop_
_atom_type_symbol
_atom_type_description
_atom_type_scat_dispersion_real
_atom_type_scat_dispersion_imag
_atom_type_scat_source
C C 0.0033 0.0016 'International Tables Vol C Tables 4.2.6.8 and 6.1.1.4'
H H 0 0 'International Tables Vol C Tables 4.2.6.8 and 6.1.1.4'
N N 0.0061 0.0033 'International Tables Vol C Tables 4.2.6.8 and 6.1.1.4'
P P 0.1023 0.0942 'International Tables Vol C Tables 4.2.6.8 and 6.1.1.4'
Cl Cl 0.1484 0.1585 'International Tables Vol C Tables 4.2.6.8 and 6.1.1.4'
Ru Ru -1.2594 0.8363 'International Tables Vol C Tables 4.2.6.8 and 6.1.1.4'
O O 0.0106 0.006 'International Tables Vol C Tables 4.2.6.8 and 6.1.1.4'
S S 0.1246 0.1234 'International Tables Vol C Tables 4.2.6.8 and 6.1.1.4'

loop_
_geom_angle_atom_site_label_1
_geom_angle_atom_site_label_2
_geom_angle_atom_site_label_3
_geom_angle
_geom_angle_site_symmetry_1
_geom_angle_site_symmetry_3
N1 C1 N2 105.7(6) . .
N1 C1 Ru1 126.6(5) . .
N2 C1 Ru1 127.6(5) . .
C3 C2 N1 131.9(7) . .
C3 C2 C7 121.1(7) . .
N1 C2 C7 107.0(6) . .
C2 C3 C4 117.1(8) . .
C2 C3 H3A 121.5 . .
C4 C3 H3A 121.5 . .
C3 C4 C5 121.6(7) . .
C3 C4 C8 119.4(8) . .
C5 C4 C8 119.1(8) . .
C6 C5 C4 120.9(7) . .
C6 C5 C9 118.0(8) . .
C4 C5 C9 121.1(8) . .
C5 C6 C7 116.9(8) . .
C5 C6 H6 121.5 . .
C7 C6 H6 121.5 . .
N2 C7 C2 106.0(7) . .
N2 C7 C6 131.6(8) . .
C2 C7 C6 122.4(7) . .
C4 C8 H8A 109.5 . .
C4 C8 H8B 109.5 . .
H8A C8 H8B 109.5 . .
C4 C8 H8C 109.5 . .
H8A C8 H8C 109.5 . .
H8B C8 H8C 109.5 . .
C5 C9 H9A 109.5 . .
C5 C9 H9B 109.5 . .
H9A C9 H9B 109.5 . .
C5 C9 H9C 109.5 . .
H9A C9 H9C 109.5 . .
H9B C9 H9C 109.5 . .
N2 C10 C11 110.1(6) . .
N2 C10 H10A 109.6 . .
C11 C10 H10A 109.6 . .
N2 C10 H10B 109.6 . .
C11 C10 H10B 109.6 . .
H10A C10 H10B 108.2 . .
C10 C11 P1 112.3(5) . .
C10 C11 H11A 109.1 . .
P1 C11 H11A 109.1 . .
C10 C11 H11B 109.1 . .
P1 C11 H11B 109.1 . .
H11A C11 H11B 107.9 . .
N3 C12 N4 104.3(6) . .
N3 C12 Ru1 123.4(5) . .
N4 C12 Ru1 132.3(5) . .
N3 C13 C14 132.7(6) . .
N3 C13 C18 105.7(6) . .
C14 C13 C18 121.5(6) . .
C13 C14 C15 118.3(6) . .
C13 C14 H14 120.8 . .
C15 C14 H14 120.8 . .
C14 C15 C16 120.5(6) . .
C14 C15 C19 119.4(6) . .
C16 C15 C19 120.1(6) . .
C15 C16 C17 119.7(6) . .
C15 C16 C20 120.5(7) . .
C17 C16 C20 119.8(6) . .
C18 C17 C16 119.7(6) . .
C18 C17 H17 120.1 . .
C16 C17 H17 120.1 . .
C17 C18 N4 133.5(6) . .
C17 C18 C13 120.2(6) . .
N4 C18 C13 106.2(6) . .
C15 C19 H19A 109.5 . .
C15 C19 H19B 109.5 . .
H19A C19 H19B 109.5 . .
C15 C19 H19C 109.5 . .
H19A C19 H19C 109.5 . .
H19B C19 H19C 109.5 . .
C16 C20 H20A 109.5 . .
C16 C20 H20B 109.5 . .
H20A C20 H20B 109.5 . .
C16 C20 H20C 109.5 . .
H20A C20 H20C 109.5 . .
H20B C20 H20C 109.5 . .
N4 C21 C22 110.2(6) . .
N4 C21 H21A 109.6 . .
C22 C21 H21A 109.6 . .
N4 C21 H21B 109.6 . .
C22 C21 H21B 109.6 . .
H21A C21 H21B 108.1 . .
C21 C22 P1 112.4(5) . .
C21 C22 H22A 109.1 . .
P1 C22 H22A 109.1 . .
C21 C22 H22B 109.1 . .
P1 C22 H22B 109.1 . .
H22A C22 H22B 107.9 . .
C28 C23 C24 116.6(7) . .
C28 C23 P1 124.2(6) . .
C24 C23 P1 118.9(5) . .
C25 C24 C23 122.6(7) . .
C25 C24 H24 118.7 . .
C23 C24 H24 118.7 . .
C24 C25 C26 118.5(7) . .
C24 C25 H25 120.8 . .
C26 C25 H25 120.8 . .
C27 C26 C25 119.9(7) . .
C27 C26 H26 120 . .
C25 C26 H26 120 . .
C26 C27 C28 121.3(7) . .
C26 C27 H27 119.4 . .
C28 C27 H27 119.4 . .
C23 C28 C27 121.1(8) . .
C23 C28 H28 119.5 . .
C27 C28 H28 119.5 . .
S1 C29 H29A 109.5 . .
S1 C29 H29B 109.5 . .
H29A C29 H29B 109.5 . .
S1 C29 H29C 109.5 . .
H29A C29 H29C 109.5 . .
H29B C29 H29C 109.5 . .
S1 C30 H30A 109.5 . .
S1 C30 H30B 109.5 . .
H30A C30 H30B 109.5 . .
S1 C30 H30C 109.5 . .
H30A C30 H30C 109.5 . .
H30B C30 H30C 109.5 . .
S2 C31 H31A 109.5 . .
S2 C31 H31B 109.5 . .
H31A C31 H31B 109.5 . .
S2 C31 H31C 109.5 . .
H31A C31 H31C 109.5 . .
H31B C31 H31C 109.5 . .
S2 C32 H32A 109.5 . .
S2 C32 H32B 109.5 . .
H32A C32 H32B 109.5 . .
S2 C32 H32C 109.5 . .
H32A C32 H32C 109.5 . .
H32B C32 H32C 109.5 . .
C1 N1 C2 110.4(6) . .
C1 N1 H1 124.8 . .
C2 N1 H1 124.8 . .
C1 N2 C7 110.9(6) . .
C1 N2 C10 125.0(6) . .
C7 N2 C10 124.0(7) . .
C12 N3 C13 112.4(5) . .
C12 N3 H3 123.8 . .
C13 N3 H3 123.8 . .
C12 N4 C18 111.3(5) . .
C12 N4 C21 124.9(6) . .
C18 N4 C21 123.6(6) . .
C23 P1 C22 104.7(3) . .
C23 P1 C11 100.1(3) . .
C22 P1 C11 100.5(4) . .
C23 P1 Ru1 120.8(3) . .
C22 P1 Ru1 113.3(3) . .
C11 P1 Ru1 114.7(3) . .
C12 Ru1 C1 91.8(3) . .
C12 Ru1 O2 84.7(2) . .
C1 Ru1 O2 90.8(2) . .
C12 Ru1 P1 90.75(19) . .
C1 Ru1 P1 87.9(2) . .
O2 Ru1 P1 175.19(13) . .
C12 Ru1 S1 87.91(19) . .
C1 Ru1 S1 177.7(2) . .
O2 Ru1 S1 86.93(13) . .
P1 Ru1 S1 94.40(8) . .
C12 Ru1 Cl1 172.03(19) . .
C1 Ru1 Cl1 86.9(2) . .
O2 Ru1 Cl1 87.47(13) . .
P1 Ru1 Cl1 97.06(7) . .
S1 Ru1 Cl1 93.08(7) . .
S2 O2 Ru1 123.1(3) . .
O1 S1 C30 104.2(4) . .
O1 S1 C29 105.6(3) . .
C30 S1 C29 99.8(4) . .
O1 S1 Ru1 119.0(2) . .
C30 S1 Ru1 115.1(3) . .
C29 S1 Ru1 111.0(3) . .
O2 S2 C31 106.1(4) . .
O2 S2 C32 102.5(3) . .
C31 S2 C32 97.0(4) . .
S3 O3 S3 51.7(4) 2_656 .
S3 S3 O3 64.15(18) 2_656 .
S3 S3 C33 72.2(4) 2_656 2_656
O3 S3 C33 108.7(4) . 2_656
S3 S3 C33 62.1(4) 2_656 .
O3 S3 C33 102.6(4) . .
C33 S3 C33 103.1(5) 2_656 .
S3 C33 H33A 109.5 . .
S3 C33 H33B 109.5 . .
H33A C33 H33B 109.5 . .
S3 C33 H33C 109.5 . .
H33A C33 H33C 109.5 . .
H33B C33 H33C 109.5 . .

loop_
_geom_bond_atom_site_label_1
_geom_bond_atom_site_label_2
_geom_bond_distance
_geom_bond_site_symmetry_2
C1 N1 1.366(8) .
C1 N2 1.375(9) .
C1 Ru1 2.049(7) .
C2 C3 1.393(10) .
C2 N1 1.393(9) .
C2 C7 1.396(11) .
C3 C4 1.404(11) .
C3 H3A 0.95 .
C4 C5 1.417(12) .
C4 C8 1.509(11) .
C5 C6 1.391(11) .
C5 C9 1.513(10) .
C6 C7 1.401(10) .
C6 H6 0.95 .
C7 N2 1.389(9) .
C8 H8A 0.98 .
C8 H8B 0.98 .
C8 H8C 0.98 .
C9 H9A 0.98 .
C9 H9B 0.98 .
C9 H9C 0.98 .
C10 N2 1.453(9) .
C10 C11 1.538(11) .
C10 H10A 0.99 .
C10 H10B 0.99 .
C11 P1 1.859(8) .
C11 H11A 0.99 .
C11 H11B 0.99 .
C12 N3 1.359(8) .
C12 N4 1.370(8) .
C12 Ru1 2.007(7) .
C13 N3 1.381(9) .
C13 C14 1.389(9) .
C13 C18 1.394(9) .
C14 C15 1.396(10) .
C14 H14 0.95 .
C15 C16 1.404(10) .
C15 C19 1.506(10) .
C16 C17 1.405(10) .
C16 C20 1.486(10) .
C17 C18 1.369(9) .
C17 H17 0.95 .
C18 N4 1.387(9) .
C19 H19A 0.98 .
C19 H19B 0.98 .
C19 H19C 0.98 .
C20 H20A 0.98 .
C20 H20B 0.98 .
C20 H20C 0.98 .
C21 N4 1.467(8) .
C21 C22 1.544(10) .
C21 H21A 0.99 .
C21 H21B 0.99 .
C22 P1 1.818(8) .
C22 H22A 0.99 .
C22 H22B 0.99 .
C23 C28 1.388(10) .
C23 C24 1.390(10) .
C23 P1 1.812(8) .
C24 C25 1.386(10) .
C24 H24 0.95 .
C25 C26 1.396(10) .
C25 H25 0.95 .
C26 C27 1.341(11) .
C26 H26 0.95 .
C27 C28 1.388(10) .
C27 H27 0.95 .
C28 H28 0.95 .
C29 S1 1.786(7) .
C29 H29A 0.98 .
C29 H29B 0.98 .
C29 H29C 0.98 .
C30 S1 1.779(8) .
C30 H30A 0.98 .
C30 H30B 0.98 .
C30 H30C 0.98 .
C31 S2 1.782(8) .
C31 H31A 0.98 .
C31 H31B 0.98 .
C31 H31C 0.98 .
C32 S2 1.790(8) .
C32 H32A 0.98 .
C32 H32B 0.98 .
C32 H32C 0.98 .
N1 H1 0.88 .
N3 H3 0.88 .
P1 Ru1 2.252(2) .
Cl1 Ru1 2.508(2) .
Ru1 O2 2.229(4) .
Ru1 S1 2.332(2) .
O1 S1 1.487(5) .
O2 S2 1.518(5) .
O3 S3 1.556(7) 2_656
O3 S3 1.556(7) .
S3 S3 1.357(8) 2_656
S3 C33 1.677(10) 2_656
S3 C33 1.806(9) .
C33 H33A 0.98 .
C33 H33B 0.98 .
C33 H33C 0.98 .
